data_7228302
loop_
_publ_author_name
'Mochida, Tomoyuki'
'Ishida, Mai'
'Tominaga, Takumi'
'Takahashi, Kazuyuki'
'Sakurai, Takahiro'
'Ohta, Hitoshi'

_publ_section_title
;
 Paramagnetic ionic plastic crystals containing the octamethylferrocenium
 cation: counteranion dependence of phase transitions and crystal
 structures
;
_journal_name_full 'Phys. Chem. Chem. Phys.'
_journal_paper_doi 10.1039/C7CP02746J
_journal_year 2017
_chemical_formula_sum 'C18 H26 F2 Fe N O4 S2'
_chemical_formula_weight 478.37
_space_group_crystal_system orthorhombic
_space_group_IT_number 29
_space_group_name_Hall 'P 2c -2ac'
_space_group_name_H-M_alt 'P c a 21'
_symmetry_space_group_name_Hall 'P 2c -2ac'
_symmetry_space_group_name_H-M 'P c a 21'
_atom_sites_solution_hydrogens geom
_audit_update_record
;
2017-04-03 deposited with the CCDC.
2017-05-23 downloaded from the CCDC.
;
_cell_angle_alpha 90
_cell_angle_beta 90
_cell_angle_gamma 90
_cell_formula_units_Z 8
_cell_length_a 19.713(4)
_cell_length_b 12.146(3)
_cell_length_c 17.155(4)
_cell_measurement_reflns_used 9551
_cell_measurement_temperature 100.(2)
_cell_measurement_theta_max 27.1321
_cell_measurement_theta_min 2.3831
_cell_volume 4107.5(16)
_computing_cell_refinement 'SAINT V8.37A (Bruker AXS Inc., 2015)'
_computing_data_collection 'Bruker APEX2'
_computing_data_reduction 'SAINT V8.37A (Bruker AXS Inc., 2015)'
_computing_molecular_graphics 'Bruker SHELXTL'
_computing_publication_material 'Bruker SHELXTL'
_computing_structure_refinement 'SHELXL-2014/7 (Sheldrick, 2014)'
_computing_structure_solution 'XT, VERSION 2014/5'
_diffrn_ambient_temperature 100.(2)
_diffrn_detector_area_resol_mean 8.3333
_diffrn_measured_fraction_theta_full 0.999
_diffrn_measured_fraction_theta_max 0.999
_diffrn_measurement_device_type 'Bruker APEXII CCD area detector'
_diffrn_measurement_method 'phi an_diffrn_radiation_type'
_diffrn_radiation_monochromator 'Bruker Helios multilayer confocal mirror'
_diffrn_radiation_type MoK\a
_diffrn_radiation_wavelength 0.71073
_diffrn_reflns_av_R_equivalents 0.0821
_diffrn_reflns_av_unetI/netI 0.0571
_diffrn_reflns_limit_h_max 24
_diffrn_reflns_limit_h_min -25
_diffrn_reflns_limit_k_max 15
_diffrn_reflns_limit_k_min -15
_diffrn_reflns_limit_l_max 18
_diffrn_reflns_limit_l_min -22
_diffrn_reflns_number 23208
_diffrn_reflns_theta_full 27.48
_diffrn_reflns_theta_max 27.48
_diffrn_reflns_theta_min 1.68
_exptl_absorpt_coefficient_mu 0.980
_exptl_absorpt_correction_T_max 0.96
_exptl_absorpt_correction_T_min 0.88
_exptl_absorpt_correction_type multi-scan
_exptl_absorpt_process_details
;
SADABS-2016/2 - Bruker AXS area detector scaling and absorption correction
;
_exptl_crystal_colour 'clear pale blue'
_exptl_crystal_density_diffrn 1.547
_exptl_crystal_density_method 'not measured'
_exptl_crystal_description plate
_exptl_crystal_F_000 1992
_exptl_crystal_size_max 0.070
_exptl_crystal_size_mid 0.060
_exptl_crystal_size_min 0.040
_refine_diff_density_max 0.946
_refine_diff_density_min -2.096
_refine_ls_abs_structure_details
;

Flack x determined using 2290 quotients [(I+)-(I-)]/[(I+)+(I-)]
(Parsons, Flack and Wagner, Acta Cryst. B69 (2013) 249-259).
;
_refine_ls_abs_structure_Flack 0.45(3)
_refine_ls_extinction_method none
_refine_ls_goodness_of_fit_ref 1.077
_refine_ls_hydrogen_treatment constr
_refine_ls_matrix_type full
_refine_ls_number_parameters 585
_refine_ls_number_reflns 8026
_refine_ls_number_restraints 355
_refine_ls_restrained_S_all 1.084
_refine_ls_R_factor_all 0.0988
_refine_ls_R_factor_gt 0.0883
_refine_ls_shift/su_max 0.001
_refine_ls_shift/su_mean 0.000
_refine_ls_structure_factor_coef Fsqd
_refine_ls_weighting_details 'w=1/[\s^2^(Fo^2^)+(0.0201P)^2^+67.1762P] where P=(Fo^2^+2Fc^2^)/3'
_refine_ls_weighting_scheme calc
_refine_ls_wR_factor_gt 0.2039
_refine_ls_wR_factor_ref 0.2107
_reflns_number_gt 6975
_reflns_number_total 8026
_reflns_threshold_expression 'I > 2\s(I)'
_cod_data_source_file c7cp02746j2.cif
_cod_data_source_block OMF-FSA
_cod_depositor_comments
;
The following automatic conversions were performed:

'_exptl_absorpt_correction_type' value 'Multi-Scan' changed to
'multi-scan' according to
/home/data/users/saulius/crontab/automatic-downloads/rss-feeds/RSC/lib/dictionaries/cif_core.dic
dictionary named 'cif_core.dic' version 2.4.2 from 2011-04-26.

Automatic conversion script
Id: cif_fix_values 4973 2017-02-22 13:04:09Z antanas 
;
_cod_original_cell_volume 4107.5(15)
_cod_database_code 7228302

loop_
_space_group_symop_operation_xyz
'x, y, z'
'-x, -y, z+1/2'
'x+1/2, -y, z'
'-x+1/2, y, z+1/2'

loop_
_atom_site_type_symbol
_atom_site_label
_atom_site_fract_x
_atom_site_fract_y
_atom_site_fract_z
_atom_site_U_iso_or_equiv
_atom_site_adp_type
_atom_site_calc_flag
_atom_site_refinement_flags_adp
_atom_site_refinement_flags_occupancy
_atom_site_refinement_flags_posn
_atom_site_occupancy
_atom_site_disorder_assembly
_atom_site_disorder_group
C C1 0.3329(6) 1.1460(11) 0.2831(9) 0.0210(11) Uani d U . . 1.0 . .
H H1 0.361 1.142 0.2382 0.025 Uiso calc U . R 1.0 . .
C C2 0.2613(6) 1.1449(11) 0.2834(9) 0.0211(11) Uani d U . . 1.0 . .
C C3 0.2178(6) 1.1483(11) 0.2124(8) 0.0226(16) Uani d U . . 1.0 . .
H H3A 0.2033 1.2242 0.2026 0.034 Uiso calc U . R 1.0 . .
H H3B 0.1778 1.1017 0.2203 0.034 Uiso calc U . R 1.0 . .
H H3C 0.2436 1.1211 0.1675 0.034 Uiso calc U . R 1.0 . .
C C4 0.1664(6) 1.1573(11) 0.3883(8) 0.0229(16) Uani d U . . 1.0 . .
H H4A 0.1469 1.2273 0.3708 0.034 Uiso calc U . R 1.0 . .
H H4B 0.1646 1.1535 0.4453 0.034 Uiso calc U . R 1.0 . .
H H4C 0.1403 1.0962 0.3661 0.034 Uiso calc U . R 1.0 . .
C C5 0.2384(6) 1.1497(11) 0.3618(8) 0.0213(11) Uani d U . . 1.0 . .
C C6 0.2978(6) 1.1519(11) 0.4105(9) 0.0216(11) Uani d U . . 1.0 . .
C C7 0.2975(7) 1.1620(12) 0.4977(9) 0.0236(16) Uani d U . . 1.0 . .
H H7A 0.3391 1.1294 0.5188 0.035 Uiso calc U . R 1.0 . .
H H7B 0.258 1.1233 0.5188 0.035 Uiso calc U . R 1.0 . .
H H7C 0.2952 1.2399 0.5122 0.035 Uiso calc U . R 1.0 . .
C C8 0.3559(6) 1.1541(11) 0.3618(8) 0.0215(11) Uani d U . . 1.0 . .
C C9 0.4278(6) 1.1645(12) 0.3874(9) 0.0244(16) Uani d U . . 1.0 . .
H H9A 0.4391 1.2425 0.3943 0.037 Uiso calc U . R 1.0 . .
H H9B 0.4576 1.1323 0.3478 0.037 Uiso calc U . R 1.0 . .
H H9C 0.434 1.1256 0.4369 0.037 Uiso calc U . R 1.0 . .
C C10 0.3449(8) 0.8771(11) 0.2947(10) 0.0309(13) Uani d U . . 1.0 . .
H H10 0.3762 0.883 0.2528 0.037 Uiso calc U . R 1.0 . .
C C11 0.2721(8) 0.8648(11) 0.2871(10) 0.0315(13) Uani d U . . 1.0 . .
C C12 0.2293(8) 0.8560(12) 0.2124(10) 0.0355(18) Uani d U . . 1.0 . .
H H12A 0.2563 0.8808 0.1677 0.053 Uiso calc U . R 1.0 . .
H H12B 0.1889 0.9023 0.2174 0.053 Uiso calc U . R 1.0 . .
H H12C 0.2156 0.7793 0.2044 0.053 Uiso calc U . R 1.0 . .
C C13 0.2448(8) 0.8615(11) 0.3637(10) 0.0308(13) Uani d U . . 1.0 . .
C C14 0.1719(8) 0.8462(12) 0.3836(10) 0.0330(18) Uani d U . . 1.0 . .
H H14A 0.1675 0.8302 0.4393 0.049 Uiso calc U . R 1.0 . .
H H14B 0.1534 0.7848 0.3533 0.049 Uiso calc U . R 1.0 . .
H H14C 0.1468 0.9136 0.3712 0.049 Uiso calc U . R 1.0 . .
C C15 0.2998(8) 0.8730(12) 0.4176(11) 0.0300(13) Uani d U . . 1.0 . .
C C16 0.2947(8) 0.8690(11) 0.5054(10) 0.0284(17) Uani d U . . 1.0 . .
H H16A 0.2873 0.7927 0.5222 0.043 Uiso calc U . R 1.0 . .
H H16B 0.2565 0.9147 0.5226 0.043 Uiso calc U . R 1.0 . .
H H16C 0.3368 0.8968 0.5284 0.043 Uiso calc U . R 1.0 . .
C C17 0.3617(8) 0.8788(12) 0.3744(10) 0.0304(13) Uani d U . . 1.0 . .
C C18 0.4314(8) 0.8843(12) 0.4114(10) 0.0329(18) Uani d U . . 1.0 . .
H H18A 0.4455 0.8102 0.4273 0.049 Uiso calc U . R 1.0 . .
H H18B 0.4298 0.9324 0.4572 0.049 Uiso calc U . R 1.0 . .
H H18C 0.464 0.9137 0.3736 0.049 Uiso calc U . R 1.0 . .
C C19 0.5769(5) 0.6348(9) 0.7156(8) 0.0115(10) Uani d U . . 1.0 . .
H H19 0.6062 0.6357 0.7596 0.014 Uiso calc U . R 1.0 . .
C C20 0.5982(5) 0.6425(9) 0.6362(7) 0.0124(9) Uani d U . . 1.0 . .
C C21 0.6690(5) 0.6585(9) 0.6067(8) 0.0155(14) Uani d U . . 1.0 . .
H H21A 0.679 0.7374 0.6033 0.023 Uiso calc U . R 1.0 . .
H H21B 0.6733 0.6251 0.5549 0.023 Uiso calc U . R 1.0 . .
H H21C 0.7011 0.6234 0.6425 0.023 Uiso calc U . R 1.0 . .
C C22 0.5381(5) 0.6381(9) 0.5879(8) 0.0126(9) Uani d U . . 1.0 . .
C C23 0.5360(6) 0.6450(10) 0.5023(8) 0.0163(15) Uani d U . . 1.0 . .
H H23A 0.4942 0.611 0.4832 0.024 Uiso calc U . R 1.0 . .
H H23B 0.5752 0.6063 0.4803 0.024 Uiso calc U . R 1.0 . .
H H23C 0.5373 0.7225 0.4863 0.024 Uiso calc U . R 1.0 . .
C C24 0.4809(5) 0.6251(9) 0.6402(7) 0.0118(9) Uani d U . . 1.0 . .
C C25 0.4081(5) 0.6200(9) 0.6151(7) 0.0128(14) Uani d U . . 1.0 . .
H H25A 0.3826 0.5733 0.6512 0.019 Uiso calc U . R 1.0 . .
H H25B 0.4054 0.589 0.5624 0.019 Uiso calc U . R 1.0 . .
H H25C 0.3888 0.6943 0.6151 0.019 Uiso calc U . R 1.0 . .
C C26 0.5044(5) 0.6256(9) 0.7184(8) 0.0114(9) Uani d U . . 1.0 . .
C C27 0.4614(5) 0.6199(9) 0.7903(7) 0.0117(14) Uani d U . . 1.0 . .
H H27A 0.4503 0.6946 0.8075 0.018 Uiso calc U . R 1.0 . .
H H27B 0.4863 0.5816 0.8316 0.018 Uiso calc U . R 1.0 . .
H H27C 0.4195 0.5798 0.7787 0.018 Uiso calc U . R 1.0 . .
C C28 0.5985(7) 0.3610(10) 0.7087(9) 0.0252(12) Uani d U . . 1.0 . .
H H28 0.6295 0.368 0.7508 0.03 Uiso calc U . R 1.0 . .
C C29 0.6161(7) 0.3651(10) 0.6300(9) 0.0250(12) Uani d U . . 1.0 . .
C C30 0.6866(7) 0.3744(11) 0.5988(9) 0.0281(17) Uani d U . . 1.0 . .
H H30A 0.7129 0.4246 0.6317 0.042 Uiso calc U . R 1.0 . .
H H30B 0.685 0.4032 0.5454 0.042 Uiso calc U . R 1.0 . .
H H30C 0.708 0.3016 0.5987 0.042 Uiso calc U . R 1.0 . .
C C31 0.5553(7) 0.3523(11) 0.5858(10) 0.0242(11) Uani d U . . 1.0 . .
C C32 0.5505(7) 0.3505(11) 0.4985(10) 0.0241(16) Uani d U . . 1.0 . .
H H32A 0.5565 0.2749 0.4798 0.036 Uiso calc U . R 1.0 . .
H H32B 0.5859 0.3976 0.4764 0.036 Uiso calc U . R 1.0 . .
H H32C 0.5058 0.3777 0.4824 0.036 Uiso calc U . R 1.0 . .
C C33 0.5011(7) 0.3372(10) 0.6388(9) 0.0243(11) Uani d U . . 1.0 . .
C C34 0.4290(7) 0.3164(10) 0.6165(9) 0.0248(16) Uani d U . . 1.0 . .
H H34A 0.4187 0.3555 0.5679 0.037 Uiso calc U . R 1.0 . .
H H34B 0.3989 0.3428 0.6579 0.037 Uiso calc U . R 1.0 . .
H H34C 0.422 0.2372 0.6088 0.037 Uiso calc U . R 1.0 . .
C C35 0.5268(7) 0.3447(10) 0.7171(10) 0.0251(12) Uani d U . . 1.0 . .
C C36 0.4925(7) 0.3333(11) 0.7899(9) 0.0283(17) Uani d U . . 1.0 . .
H H36A 0.445 0.3559 0.7839 0.042 Uiso calc U . R 1.0 . .
H H36B 0.5145 0.3799 0.8291 0.042 Uiso calc U . R 1.0 . .
H H36C 0.4942 0.2562 0.8068 0.042 Uiso calc U . R 1.0 . .
F F1 0.4411(10) 0.8830(12) 0.7234(13) 0.035(5) Uani d U P D 0.504(16) A 1
F F2 0.5513(10) 0.978(2) 0.5058(11) 0.048(6) Uani d . P D 0.504(16) A 1
F F3 0.2266(5) 0.6002(8) 0.2946(7) 0.048(3) Uani d U . D 1.0 . .
F F4 0.2997(4) 0.4487(7) 0.4893(5) 0.0233(18) Uani d . . D 1.0 . .
F F1B 0.4690(10) 0.8737(11) 0.6900(12) 0.035(5) Uani d U P D 0.496(16) A 2
F F2B 0.5721(14) 0.8876(17) 0.5611(17) 0.089(12) Uani d . P D 0.496(16) A 2
Fe Fe1 0.29958(8) 1.00965(12) 0.34329(10) 0.0087(4) Uani d . . . 1.0 . .
Fe Fe2 0.54976(11) 0.49284(13) 0.65835(12) 0.0187(5) Uani d . . . 1.0 . .
N N1 0.5407(11) 0.9266(19) 0.6467(16) 0.029(6) Uani d . P . 0.504(16) A 1
N N2 0.2943(5) 0.4483(8) 0.3456(8) 0.018(2) Uani d U . . 1.0 . .
N N1B 0.5447(12) 1.030(2) 0.6653(15) 0.027(5) Uani d . P . 0.496(16) A 2
O O1 0.4748(10) 1.0697(13) 0.7260(12) 0.018(4) Uani d U P D 0.504(16) A 1
O O2 0.423(2) 0.988(3) 0.6135(17) 0.055(14) Uani d U P D 0.504(16) A 1
O O4 0.6483(13) 0.963(2) 0.584(2) 0.047(9) Uani d U P D 0.504(16) A 1
O O3 0.5729(13) 1.1167(16) 0.5947(15) 0.054(8) Uani d . P D 0.504(16) A 1
O O5 0.1772(6) 0.4880(12) 0.3948(8) 0.043(4) Uani d . . D 1.0 . .
O O6 0.1950(6) 0.4255(14) 0.2601(9) 0.065(4) Uani d U . . 1.0 . .
O O7 0.3994(4) 0.4554(9) 0.4158(7) 0.024(2) Uani d . . D 1.0 . .
O O8 0.3231(6) 0.6149(7) 0.4238(8) 0.034(3) Uani d . . D 1.0 . .
O O1B 0.4487(12) 1.0439(17) 0.7489(12) 0.031(5) Uani d . P D 0.496(16) A 2
O O2B 0.4279(15) 1.016(2) 0.6121(13) 0.017(5) Uani d U P D 0.496(16) A 2
O O3B 0.5504(14) 1.0687(19) 0.5260(16) 0.052(7) Uani d . P D 0.496(16) A 2
O O4B 0.6537(13) 1.018(3) 0.593(2) 0.067(13) Uani d . P D 0.496(16) A 2
S S1 0.4670(2) 0.9837(5) 0.6748(3) 0.0436(13) Uani d . . . 1.0 . .
S S2 0.5836(2) 0.9977(3) 0.5873(3) 0.0191(8) Uani d . . . 1.0 . .
S S3 0.21951(19) 0.4772(3) 0.3280(3) 0.0289(9) Uani d . . D 1.0 . .
S S4 0.3325(2) 0.5011(3) 0.4151(3) 0.0231(9) Uani d . . D 1.0 . .

loop_
_atom_site_aniso_label
_atom_site_aniso_U_11
_atom_site_aniso_U_22
_atom_site_aniso_U_33
_atom_site_aniso_U_12
_atom_site_aniso_U_13
_atom_site_aniso_U_23
C1 0.019(2) 0.026(2) 0.018(3) 0.0021(19) 0.006(2) 0.007(2)
C2 0.019(2) 0.026(2) 0.018(3) 0.0031(19) 0.006(2) 0.007(2)
C3 0.018(3) 0.030(3) 0.019(3) 0.001(3) 0.005(3) 0.008(3)
C4 0.021(3) 0.027(3) 0.021(3) 0.007(3) 0.008(3) 0.009(3)
C5 0.020(2) 0.026(2) 0.018(3) 0.0040(18) 0.006(2) 0.007(2)
C6 0.020(2) 0.026(2) 0.018(3) 0.0032(18) 0.006(2) 0.007(2)
C7 0.025(3) 0.027(3) 0.019(3) 0.002(3) 0.006(3) 0.006(3)
C8 0.020(2) 0.026(2) 0.018(3) 0.0016(19) 0.005(2) 0.007(2)
C9 0.023(3) 0.030(3) 0.021(3) -0.005(3) 0.004(3) 0.007(3)
C10 0.044(3) 0.022(2) 0.027(3) -0.0085(19) 0.003(2) 0.002(2)
C11 0.044(3) 0.023(2) 0.027(3) -0.0098(19) 0.003(2) 0.002(2)
C12 0.051(3) 0.027(3) 0.029(3) -0.011(3) 0.001(3) 0.003(3)
C13 0.044(3) 0.022(2) 0.027(3) -0.011(2) 0.003(2) 0.003(2)
C14 0.045(3) 0.025(3) 0.029(3) -0.014(3) 0.002(3) 0.005(3)
C15 0.042(3) 0.021(2) 0.026(3) -0.010(2) 0.003(2) 0.003(2)
C16 0.041(3) 0.020(3) 0.024(3) -0.009(3) 0.002(3) 0.004(3)
C17 0.043(3) 0.021(2) 0.027(3) -0.0077(19) 0.004(2) 0.002(2)
C18 0.044(3) 0.025(3) 0.030(3) -0.002(3) 0.005(3) 0.003(3)
C19 0.0077(18) 0.0100(18) 0.017(2) -0.0025(16) 0.0018(18) 0.0019(18)
C20 0.0086(18) 0.0112(17) 0.017(2) -0.0021(15) 0.0017(17) 0.0029(17)
C21 0.010(3) 0.016(3) 0.020(3) -0.002(2) 0.002(3) 0.004(3)
C22 0.0090(17) 0.0115(17) 0.017(2) -0.0020(15) 0.0012(17) 0.0030(17)
C23 0.014(3) 0.017(3) 0.018(3) -0.001(2) -0.001(3) 0.004(3)
C24 0.0082(17) 0.0101(17) 0.017(2) -0.0024(15) 0.0014(17) 0.0021(17)
C25 0.010(3) 0.009(3) 0.019(3) -0.004(2) -0.001(3) 0.002(3)
C26 0.0077(17) 0.0095(17) 0.017(2) -0.0026(15) 0.0020(17) 0.0016(17)
C27 0.009(3) 0.009(3) 0.017(3) -0.004(2) 0.004(3) 0.000(3)
C28 0.036(2) 0.0150(19) 0.025(3) 0.0130(19) -0.001(2) -0.004(2)
C29 0.035(2) 0.0154(19) 0.025(2) 0.0133(18) -0.001(2) -0.005(2)
C30 0.035(3) 0.021(3) 0.028(3) 0.015(3) -0.001(3) -0.009(3)
C31 0.034(2) 0.0145(18) 0.024(2) 0.0129(18) 0.000(2) -0.0047(19)
C32 0.034(3) 0.016(3) 0.023(3) 0.011(3) 0.001(3) -0.006(3)
C33 0.035(2) 0.0140(18) 0.024(2) 0.0124(18) 0.000(2) -0.0034(19)
C34 0.036(3) 0.014(3) 0.025(3) 0.011(3) 0.002(3) -0.001(3)
C35 0.036(2) 0.0146(18) 0.025(2) 0.0126(18) -0.001(2) -0.0032(19)
C36 0.042(3) 0.016(3) 0.027(3) 0.014(3) 0.001(3) -0.002(3)
F1 0.042(8) 0.017(7) 0.047(10) -0.014(6) 0.020(8) -0.005(7)
F2 0.046(11) 0.088(18) 0.011(9) 0.009(11) -0.007(8) 0.012(11)
F3 0.042(4) 0.057(4) 0.046(4) 0.012(3) -0.011(3) 0.025(4)
F4 0.026(4) 0.031(4) 0.013(4) -0.005(3) 0.000(3) 0.012(4)
F1B 0.053(9) 0.005(6) 0.047(10) -0.008(6) 0.016(8) 0.002(6)
F2B 0.12(2) 0.056(15) 0.09(2) 0.031(15) 0.082(19) 0.009(15)
Fe1 0.0030(6) 0.0121(7) 0.0109(10) -0.0031(5) 0.0004(7) 0.0016(8)
Fe2 0.0333(11) 0.0109(8) 0.0120(11) 0.0078(6) -0.0002(9) -0.0012(9)
N1 0.018(10) 0.029(11) 0.041(16) 0.003(8) 0.014(9) 0.006(11)
N2 0.013(3) 0.025(4) 0.016(5) 0.011(3) -0.002(3) -0.008(4)
N1B 0.041(13) 0.028(11) 0.013(12) 0.004(10) -0.011(10) 0.001(10)
O1 0.021(6) 0.015(5) 0.017(6) -0.006(4) 0.001(4) -0.003(4)
O2 0.047(16) 0.065(18) 0.051(17) 0.000(11) 0.005(11) -0.002(11)
O4 0.038(13) 0.055(16) 0.047(17) -0.029(12) 0.007(11) 0.016(14)
O3 0.070(17) 0.032(12) 0.061(19) 0.016(11) 0.049(14) 0.018(12)
O5 0.019(5) 0.084(10) 0.025(7) 0.010(5) 0.013(5) 0.014(6)
O6 0.029(5) 0.102(9) 0.065(8) 0.026(6) -0.030(5) -0.042(7)
O7 0.012(4) 0.034(5) 0.026(6) 0.009(4) -0.006(4) 0.001(5)
O8 0.054(6) 0.005(4) 0.043(7) -0.003(4) -0.014(5) -0.003(5)
O1B 0.027(11) 0.034(12) 0.031(13) 0.005(9) -0.010(9) -0.007(10)
O2B 0.009(8) 0.023(9) 0.019(10) 0.000(7) 0.001(7) -0.009(7)
O3B 0.081(19) 0.039(14) 0.035(16) 0.005(12) -0.019(13) -0.008(13)
O4B 0.029(14) 0.14(4) 0.028(16) 0.000(19) 0.010(12) 0.01(3)
S1 0.0104(15) 0.090(4) 0.030(3) -0.0013(18) -0.0015(15) 0.018(2)
S2 0.0160(16) 0.0231(17) 0.018(2) -0.0002(10) 0.0001(15) 0.0012(12)
S3 0.0242(16) 0.0410(18) 0.021(2) 0.0220(14) -0.0098(14) -0.0143(18)
S4 0.0268(19) 0.0226(17) 0.020(2) 0.0007(12) -0.0021(17) 0.0006(14)

loop_
_atom_type_symbol
_atom_type_description
_atom_type_scat_dispersion_real
_atom_type_scat_dispersion_imag
_atom_type_scat_source
C C 0.0033 0.0016 'International Tables Vol C Tables 4.2.6.8 and 6.1.1.4'
H H 0.0000 0.0000 'International Tables Vol C Tables 4.2.6.8 and 6.1.1.4'
F F 0.0171 0.0103 'International Tables Vol C Tables 4.2.6.8 and 6.1.1.4'
Fe Fe 0.3463 0.8444 'International Tables Vol C Tables 4.2.6.8 and 6.1.1.4'
N N 0.0061 0.0033 'International Tables Vol C Tables 4.2.6.8 and 6.1.1.4'
O O 0.0106 0.0060 'International Tables Vol C Tables 4.2.6.8 and 6.1.1.4'
S S 0.1246 0.1234 'International Tables Vol C Tables 4.2.6.8 and 6.1.1.4'

loop_
_geom_angle_atom_site_label_1
_geom_angle_atom_site_label_2
_geom_angle_atom_site_label_3
_geom_angle
C2 C1 C8 108.3(12)
C2 C1 Fe1 70.8(7)
C8 C1 Fe1 71.5(8)
C2 C1 H1 125.8
C8 C1 H1 125.8
Fe1 C1 H1 123.5
C1 C2 C5 108.7(12)
C1 C2 C3 124.9(12)
C5 C2 C3 126.2(11)
C1 C2 Fe1 69.3(7)
C5 C2 Fe1 71.3(8)
C3 C2 Fe1 129.4(10)
C2 C3 H3A 109.5
C2 C3 H3B 109.5
H3A C3 H3B 109.5
C2 C3 H3C 109.5
H3A C3 H3C 109.5
H3B C3 H3C 109.5
C5 C4 H4A 109.5
C5 C4 H4B 109.5
H4A C4 H4B 109.5
C5 C4 H4C 109.5
H4A C4 H4C 109.5
H4B C4 H4C 109.5
C2 C5 C6 107.0(11)
C2 C5 C4 126.3(12)
C6 C5 C4 126.6(13)
C2 C5 Fe1 69.0(8)
C6 C5 Fe1 68.7(8)
C4 C5 Fe1 129.7(9)
C8 C6 C5 108.4(13)
C8 C6 C7 126.1(13)
C5 C6 C7 125.3(12)
C8 C6 Fe1 71.0(8)
C5 C6 Fe1 71.1(8)
C7 C6 Fe1 128.4(10)
C6 C7 H7A 109.5
C6 C7 H7B 109.5
H7A C7 H7B 109.5
C6 C7 H7C 109.5
H7A C7 H7C 109.5
H7B C7 H7C 109.5
C6 C8 C1 107.4(12)
C6 C8 C9 126.7(13)
C1 C8 C9 125.9(11)
C6 C8 Fe1 69.3(8)
C1 C8 Fe1 68.4(8)
C9 C8 Fe1 128.2(10)
C8 C9 H9A 109.5
C8 C9 H9B 109.5
H9A C9 H9B 109.5
C8 C9 H9C 109.5
H9A C9 H9C 109.5
H9B C9 H9C 109.5
C17 C10 C11 108.8(14)
C17 C10 Fe1 72.1(10)
C11 C10 Fe1 71.4(9)
C17 C10 H10 125.6
C11 C10 H10 125.6
Fe1 C10 H10 122.6
C13 C11 C10 107.2(15)
C13 C11 C12 124.1(13)
C10 C11 C12 128.7(15)
C13 C11 Fe1 72.1(9)
C10 C11 Fe1 67.2(8)
C12 C11 Fe1 126.0(11)
C11 C12 H12A 109.5
C11 C12 H12B 109.5
H12A C12 H12B 109.5
C11 C12 H12C 109.5
H12A C12 H12C 109.5
H12B C12 H12C 109.5
C11 C13 C15 107.9(14)
C11 C13 C14 125.5(14)
C15 C13 C14 126.5(15)
C11 C13 Fe1 68.4(8)
C15 C13 Fe1 68.9(8)
C14 C13 Fe1 129.3(10)
C13 C14 H14A 109.5
C13 C14 H14B 109.5
H14A C14 H14B 109.5
C13 C14 H14C 109.5
H14A C14 H14C 109.5
H14B C14 H14C 109.5
C17 C15 C13 108.4(15)
C17 C15 C16 125.2(15)
C13 C15 C16 126.1(14)
C17 C15 Fe1 69.3(9)
C13 C15 Fe1 71.5(9)
C16 C15 Fe1 129.3(11)
C15 C16 H16A 109.5
C15 C16 H16B 109.5
H16A C16 H16B 109.5
C15 C16 H16C 109.5
H16A C16 H16C 109.5
H16B C16 H16C 109.5
C10 C17 C15 107.6(15)
C10 C17 C18 128.4(14)
C15 C17 C18 124.0(15)
C10 C17 Fe1 67.8(10)
C15 C17 Fe1 70.6(9)
C18 C17 Fe1 127.5(10)
C17 C18 H18A 109.5
C17 C18 H18B 109.5
H18A C18 H18B 109.5
C17 C18 H18C 109.5
H18A C18 H18C 109.5
H18B C18 H18C 109.5
C20 C19 C26 109.2(10)
C20 C19 Fe2 71.1(7)
C26 C19 Fe2 72.0(6)
C20 C19 H19 125.4
C26 C19 H19 125.4
Fe2 C19 H19 123.2
C19 C20 C22 107.7(9)
C19 C20 C21 127.2(10)
C22 C20 C21 125.1(11)
C19 C20 Fe2 68.6(6)
C22 C20 Fe2 72.4(6)
C21 C20 Fe2 126.9(8)
C20 C21 H21A 109.5
C20 C21 H21B 109.5
H21A C21 H21B 109.5
C20 C21 H21C 109.5
H21A C21 H21C 109.5
H21B C21 H21C 109.5
C20 C22 C24 106.6(11)
C20 C22 C23 126.3(10)
C24 C22 C23 127.0(10)
C20 C22 Fe2 67.8(6)
C24 C22 Fe2 69.2(6)
C23 C22 Fe2 127.6(9)
C22 C23 H23A 109.5
C22 C23 H23B 109.5
H23A C23 H23B 109.5
C22 C23 H23C 109.5
H23A C23 H23C 109.5
H23B C23 H23C 109.5
C26 C24 C22 109.3(9)
C26 C24 C25 125.8(10)
C22 C24 C25 124.8(11)
C26 C24 Fe2 69.9(6)
C22 C24 Fe2 71.1(6)
C25 C24 Fe2 128.4(7)
C24 C25 H25A 109.5
C24 C25 H25B 109.5
H25A C25 H25B 109.5
C24 C25 H25C 109.5
H25A C25 H25C 109.5
H25B C25 H25C 109.5
C24 C26 C19 107.1(10)
C24 C26 C27 126.4(9)
C19 C26 C27 126.6(11)
C24 C26 Fe2 70.9(7)
C19 C26 Fe2 67.8(6)
C27 C26 Fe2 127.3(8)
C26 C27 H27A 109.5
C26 C27 H27B 109.5
H27A C27 H27B 109.5
C26 C27 H27C 109.5
H27A C27 H27C 109.5
H27B C27 H27C 109.5
C29 C28 C35 110.3(13)
C29 C28 Fe2 71.5(8)
C35 C28 Fe2 71.9(7)
C29 C28 H28 124.9
C35 C28 H28 124.9
Fe2 C28 H28 123.3
C28 C29 C31 107.6(13)
C28 C29 C30 125.5(13)
C31 C29 C30 126.8(14)
C28 C29 Fe2 69.2(8)
C31 C29 Fe2 71.3(7)
C30 C29 Fe2 127.6(10)
C29 C30 H30A 109.5
C29 C30 H30B 109.5
H30A C30 H30B 109.5
C29 C30 H30C 109.5
H30A C30 H30C 109.5
H30B C30 H30C 109.5
C33 C31 C29 107.8(14)
C33 C31 C32 126.4(13)
C29 C31 C32 125.8(14)
C33 C31 Fe2 71.8(8)
C29 C31 Fe2 69.0(8)
C32 C31 Fe2 126.5(10)
C31 C32 H32A 109.5
C31 C32 H32B 109.5
H32A C32 H32B 109.5
C31 C32 H32C 109.5
H32A C32 H32C 109.5
H32B C32 H32C 109.5
C31 C33 C35 109.1(13)
C31 C33 C34 125.1(14)
C35 C33 C34 125.9(13)
C31 C33 Fe2 69.5(8)
C35 C33 Fe2 69.0(8)
C34 C33 Fe2 127.9(8)
C33 C34 H34A 109.5
C33 C34 H34B 109.5
H34A C34 H34B 109.5
C33 C34 H34C 109.5
H34A C34 H34C 109.5
H34B C34 H34C 109.5
C36 C35 C28 124.6(14)
C36 C35 C33 130.0(13)
C28 C35 C33 105.2(13)
C36 C35 Fe2 127.0(9)
C28 C35 Fe2 67.9(8)
C33 C35 Fe2 71.6(8)
C35 C36 H36A 109.5
C35 C36 H36B 109.5
H36A C36 H36B 109.5
C35 C36 H36C 109.5
H36A C36 H36C 109.5
H36B C36 H36C 109.5
C10 Fe1 C1 107.0(6)
C10 Fe1 C17 40.1(6)
C1 Fe1 C17 123.8(6)
C10 Fe1 C6 154.0(6)
C1 Fe1 C6 67.4(6)
C17 Fe1 C6 120.3(6)
C10 Fe1 C11 41.4(6)
C1 Fe1 C11 122.1(6)
C17 Fe1 C11 67.9(6)
C6 Fe1 C11 163.2(6)
C10 Fe1 C2 125.9(6)
C1 Fe1 C2 39.9(5)
C17 Fe1 C2 161.0(6)
C6 Fe1 C2 67.1(6)
C11 Fe1 C2 110.2(6)
C10 Fe1 C15 67.6(6)
C1 Fe1 C15 160.5(6)
C17 Fe1 C15 40.1(6)
C6 Fe1 C15 108.7(7)
C11 Fe1 C15 67.2(6)
C2 Fe1 C15 158.2(6)
C10 Fe1 C8 119.6(5)
C1 Fe1 C8 40.2(5)
C17 Fe1 C8 106.8(5)
C6 Fe1 C8 39.7(5)
C11 Fe1 C8 156.2(6)
C2 Fe1 C8 66.9(5)
C15 Fe1 C8 124.7(6)
C10 Fe1 C5 163.2(6)
C1 Fe1 C5 67.0(5)
C17 Fe1 C5 156.3(6)
C6 Fe1 C5 40.2(5)
C11 Fe1 C5 127.2(6)
C2 Fe1 C5 39.6(5)
C15 Fe1 C5 123.3(6)
C8 Fe1 C5 66.8(5)
C10 Fe1 C13 67.6(6)
C1 Fe1 C13 157.6(6)
C17 Fe1 C13 67.0(6)
C6 Fe1 C13 127.1(6)
C11 Fe1 C13 39.5(6)
C2 Fe1 C13 124.4(6)
C15 Fe1 C13 39.7(6)
C8 Fe1 C13 161.8(6)
C5 Fe1 C13 111.5(5)
C19 Fe2 C28 109.3(6)
C19 Fe2 C29 124.9(5)
C28 Fe2 C29 39.3(6)
C19 Fe2 C20 40.3(5)
C28 Fe2 C20 122.7(5)
C29 Fe2 C20 108.6(5)
C19 Fe2 C35 122.9(6)
C28 Fe2 C35 40.2(5)
C29 Fe2 C35 67.1(5)
C20 Fe2 C35 157.9(6)
C19 Fe2 C26 40.3(4)
C28 Fe2 C26 125.9(6)
C29 Fe2 C26 161.2(6)
C20 Fe2 C26 67.5(4)
C35 Fe2 C26 109.1(5)
C19 Fe2 C31 160.9(5)
C28 Fe2 C31 66.1(6)
C29 Fe2 C31 39.7(6)
C20 Fe2 C31 124.9(6)
C35 Fe2 C31 66.7(6)
C26 Fe2 C31 157.7(5)
C19 Fe2 C24 66.6(4)
C28 Fe2 C24 161.4(6)
C29 Fe2 C24 158.1(6)
C20 Fe2 C24 66.9(4)
C35 Fe2 C24 125.3(5)
C26 Fe2 C24 39.1(5)
C31 Fe2 C24 123.8(5)
C19 Fe2 C33 158.4(5)
C28 Fe2 C33 65.7(5)
C29 Fe2 C33 65.7(5)
C20 Fe2 C33 160.5(6)
C35 Fe2 C33 39.4(6)
C26 Fe2 C33 124.0(5)
C31 Fe2 C33 38.8(6)
C24 Fe2 C33 111.0(5)
C19 Fe2 C22 66.9(5)
C28 Fe2 C22 157.5(5)
C29 Fe2 C22 123.1(6)
C20 Fe2 C22 39.8(4)
C35 Fe2 C22 160.8(5)
C26 Fe2 C22 66.6(5)
C31 Fe2 C22 109.7(6)
C24 Fe2 C22 39.6(4)
C33 Fe2 C22 126.0(5)
S2 N1 S1 114.9(14)
S3 N2 S4 121.3(7)
S2 N1B S1 116.5(15)
O2 S1 O1 122.1(18)
F1B S1 O2B 116.3(14)
F1B S1 O1B 108.7(12)
O2B S1 O1B 112.6(12)
O2 S1 F1 103.6(15)
O1 S1 F1 106.9(11)
F1B S1 N1B 109.3(12)
O2B S1 N1B 110.3(16)
O1B S1 N1B 98.0(13)
O2 S1 N1 110.(2)
O1 S1 N1 113.7(13)
F1 S1 N1 96.4(11)
O4B S2 F2B 110.0(16)
O4 S2 O3 116.5(14)
O4B S2 O3B 111.7(16)
F2B S2 O3B 104.3(15)
O4 S2 F2 107.7(17)
O3 S2 F2 99.9(12)
O4 S2 N1 111.4(16)
O3 S2 N1 114.0(13)
F2 S2 N1 106.0(13)
O4B S2 N1B 112.0(18)
F2B S2 N1B 114.9(13)
O3B S2 N1B 103.6(14)
O6 S3 O5 120.4(9)
O6 S3 N2 112.7(7)
O5 S3 N2 115.1(8)
O6 S3 F3 98.6(9)
O5 S3 F3 104.6(7)
N2 S3 F3 101.4(6)
O8 S4 O7 120.2(7)
O8 S4 N2 115.2(7)
O7 S4 N2 107.1(6)
O8 S4 F4 105.1(7)
O7 S4 F4 102.5(6)
N2 S4 F4 105.0(6)

loop_
_geom_bond_atom_site_label_1
_geom_bond_atom_site_label_2
_geom_bond_distance
C1 C2 1.411(16)
C1 C8 1.43(2)
C1 Fe1 2.059(13)
C1 H1 0.95
C2 C5 1.421(19)
C2 C3 1.490(19)
C2 Fe1 2.079(13)
C3 H3A 0.98
C3 H3B 0.98
C3 H3C 0.98
C4 C5 1.494(16)
C4 H4A 0.98
C4 H4B 0.98
C4 H4C 0.98
C5 C6 1.438(19)
C5 Fe1 2.110(13)
C6 C8 1.418(17)
C6 C7 1.50(2)
C6 Fe1 2.078(15)
C7 H7A 0.98
C7 H7B 0.98
C7 H7C 0.98
C8 C9 1.489(17)
C8 Fe1 2.101(14)
C9 H9A 0.98
C9 H9B 0.98
C9 H9C 0.98
C10 C17 1.41(2)
C10 C11 1.45(2)
C10 Fe1 2.022(15)
C10 H10 0.95
C11 C13 1.42(2)
C11 C12 1.54(2)
C11 Fe1 2.078(15)
C12 H12A 0.98
C12 H12B 0.98
C12 H12C 0.98
C13 C15 1.43(2)
C13 C14 1.49(2)
C13 Fe1 2.128(14)
C14 H14A 0.98
C14 H14B 0.98
C14 H14C 0.98
C15 C17 1.43(2)
C15 C16 1.51(2)
C15 Fe1 2.093(16)
C16 H16A 0.98
C16 H16B 0.98
C16 H16C 0.98
C17 C18 1.51(2)
C17 Fe1 2.077(16)
C18 H18A 0.98
C18 H18B 0.98
C18 H18C 0.98
C19 C20 1.429(18)
C19 C26 1.435(13)
C19 Fe2 2.056(11)
C19 H19 0.95
C20 C22 1.446(16)
C20 C21 1.498(14)
C20 Fe2 2.089(11)
C21 H21A 0.98
C21 H21B 0.98
C21 H21C 0.98
C22 C24 1.450(15)
C22 C23 1.472(19)
C22 Fe2 2.151(12)
C23 H23A 0.98
C23 H23B 0.98
C23 H23C 0.98
C24 C26 1.419(18)
C24 C25 1.500(14)
C24 Fe2 2.125(11)
C25 H25A 0.98
C25 H25B 0.98
C25 H25C 0.98
C26 C27 1.497(16)
C26 Fe2 2.112(12)
C27 H27A 0.98
C27 H27B 0.98
C27 H27C 0.98
C28 C29 1.40(2)
C28 C35 1.43(2)
C28 Fe2 2.058(13)
C28 H28 0.95
C29 C31 1.43(2)
C29 C30 1.49(2)
C29 Fe2 2.087(13)
C30 H30A 0.98
C30 H30B 0.98
C30 H30C 0.98
C31 C33 1.41(2)
C31 C32 1.50(2)
C31 Fe2 2.116(14)
C32 H32A 0.98
C32 H32B 0.98
C32 H32C 0.98
C33 C35 1.44(2)
C33 C34 1.49(2)
C33 Fe2 2.146(14)
C34 H34A 0.98
C34 H34B 0.98
C34 H34C 0.98
C35 C36 1.43(2)
C35 Fe2 2.111(14)
C36 H36A 0.98
C36 H36B 0.98
C36 H36C 0.98
F1 S1 1.567(17)
F2 S2 1.556(18)
F3 S3 1.606(10)
F4 S4 1.562(9)
F1B S1 1.363(14)
F2B S2 1.43(2)
N1 S2 1.58(2)
N1 S1 1.68(2)
N2 S3 1.545(10)
N2 S4 1.550(13)
N1B S2 1.59(3)
N1B S1 1.64(2)
O1 S1 1.374(18)
O2 S1 1.37(3)
O4 S2 1.34(3)
O3 S2 1.47(2)
O5 S3 1.423(11)
O6 S3 1.409(13)
O7 S4 1.431(9)
O8 S4 1.403(9)
O1B S1 1.51(2)
O2B S1 1.38(2)
O3B S2 1.51(2)
O4B S2 1.41(2)
